data_4131872
loop_
_publ_author_name
'Wang, Tongdao'
'Daniliuc, Constantin G.'
'M\"uck-Lichtenfeld, Christian'
'Kehr, Gerald'
'Erker, Gerhard'

_publ_section_title
;
 Formation of Reactive \p-Conjugated Frustrated N/B Pairs by
 Borane-Induced Propargyl Amine Rearrangement.
;
_journal_issue 10
_journal_name_full 'Journal of the American Chemical Society'
_journal_page_first 3635
_journal_page_last 3643
_journal_paper_doi 10.1021/jacs.7b11958
_journal_volume 140
_journal_year 2018
_chemical_formula_sum 'C42 H36 B F10 N O'
_chemical_formula_weight 771.53
_space_group_IT_number 14
_space_group_name_Hall '-P 2ybc'
_space_group_name_H-M_alt 'P 1 21/c 1'
_symmetry_cell_setting monoclinic
_symmetry_space_group_name_H-M 'P 1 21/c 1'
_atom_sites_solution_hydrogens geom
_atom_sites_solution_primary direct
_atom_sites_solution_secondary difmap
_audit_creation_method SHELXL-97
_cell_angle_alpha 90.00
_cell_angle_beta 117.8120(1)
_cell_angle_gamma 90.00
_cell_formula_units_Z 4
_cell_length_a 21.1713(5)
_cell_length_b 9.5824(2)
_cell_length_c 20.2501(3)
_cell_measurement_reflns_used 9129
_cell_measurement_temperature 173(2)
_cell_measurement_theta_max 28.28
_cell_measurement_theta_min 4.08
_cell_volume 3633.61(13)
_computing_cell_refinement 'Collect (Nonius B.V., 1998)'
_computing_data_collection 'Collect (Nonius B.V., 1998)'
_computing_data_reduction 'Denzo-SMN (Otwinowski & Minor, 1997)'
_computing_molecular_graphics 'XP (BrukerAXS, 2000)'
_computing_publication_material 'SHELXL-97 (Sheldrick, 1997)'
_computing_structure_refinement 'SHELXL-97 (Sheldrick, 1997)'
_computing_structure_solution 'SHELXS-97 (Sheldrick, 1990)'
_diffrn_ambient_temperature 173(2)
_diffrn_measured_fraction_theta_full 0.994
_diffrn_measured_fraction_theta_max 0.994
_diffrn_measurement_device_type 'Nonius KappaCCD APEXII'
_diffrn_measurement_method '\w and \f scans'
_diffrn_radiation_monochromator 'Montel mirror'
_diffrn_radiation_source 'rotating anode Nonius FR591'
_diffrn_radiation_type MoK\a
_diffrn_radiation_wavelength 0.71073
_diffrn_reflns_av_R_equivalents 0.082
_diffrn_reflns_av_sigmaI/netI 0.0524
_diffrn_reflns_limit_h_max 25
_diffrn_reflns_limit_h_min -25
_diffrn_reflns_limit_k_max 11
_diffrn_reflns_limit_k_min -11
_diffrn_reflns_limit_l_max 24
_diffrn_reflns_limit_l_min -23
_diffrn_reflns_number 38962
_diffrn_reflns_theta_full 25.00
_diffrn_reflns_theta_max 25.00
_diffrn_reflns_theta_min 4.16
_exptl_absorpt_coefficient_mu 0.119
_exptl_absorpt_correction_T_max 0.9964
_exptl_absorpt_correction_T_min 0.9847
_exptl_absorpt_correction_type multi-scan
_exptl_absorpt_process_details 'Denzo (Otwinowski, Borek, Majewski & Minor, 2003)'
_exptl_crystal_colour colourless
_exptl_crystal_density_diffrn 1.410
_exptl_crystal_density_method 'not measured'
_exptl_crystal_description plate
_exptl_crystal_F_000 1592
_exptl_crystal_size_max 0.13
_exptl_crystal_size_mid 0.08
_exptl_crystal_size_min 0.03
_refine_diff_density_max 0.201
_refine_diff_density_min -0.211
_refine_diff_density_rms 0.046
_refine_ls_extinction_method none
_refine_ls_goodness_of_fit_ref 1.050
_refine_ls_hydrogen_treatment mixed
_refine_ls_matrix_type full
_refine_ls_number_parameters 504
_refine_ls_number_reflns 6362
_refine_ls_number_restraints 0
_refine_ls_restrained_S_all 1.050
_refine_ls_R_factor_all 0.0914
_refine_ls_R_factor_gt 0.0581
_refine_ls_shift/su_max 0.000
_refine_ls_shift/su_mean 0.000
_refine_ls_structure_factor_coef Fsqd
_refine_ls_weighting_details 'calc w=1/[\s^2^(Fo^2^)+(0.0062P)^2^+5.0060P] where P=(Fo^2^+2Fc^2^)/3'
_refine_ls_weighting_scheme calc
_refine_ls_wR_factor_gt 0.1004
_refine_ls_wR_factor_ref 0.1151
_reflns_number_gt 4481
_reflns_number_total 6362
_reflns_threshold_expression >2sigma(I)
_cod_data_source_file ja7b11958_si_003.cif
_cod_data_source_block erk8538
_cod_original_sg_symbol_H-M P21/c
_cod_database_code 4131872

loop_
_symmetry_equiv_pos_as_xyz
'x, y, z'
'-x, y+1/2, -z+1/2'
'-x, -y, -z'
'x, -y-1/2, z-1/2'

loop_
_atom_site_label
_atom_site_type_symbol
_atom_site_fract_x
_atom_site_fract_y
_atom_site_fract_z
_atom_site_U_iso_or_equiv
_atom_site_adp_type
_atom_site_occupancy
_atom_site_symmetry_multiplicity
_atom_site_calc_flag
_atom_site_refinement_flags
O1 O 0.20713(10) 0.56166(19) 0.26232(9) 0.0307(4) Uani 1 1 d .
C1 C 0.27692(15) 0.8452(3) 0.31968(14) 0.0315(7) Uani 1 1 d .
C2 C 0.26550(14) 0.7475(3) 0.35919(14) 0.0289(6) Uani 1 1 d .
H2 H 0.2746 0.7794 0.4072 0.035 Uiso 1 1 calc R
C3 C 0.31252(17) 0.9849(3) 0.35030(14) 0.0383(7) Uani 1 1 d .
H3A H 0.3439 1.0090 0.3280 0.046 Uiso 1 1 calc R
H3B H 0.2754 1.0582 0.3358 0.046 Uiso 1 1 calc R
C4 C 0.35593(16) 0.9825(3) 0.43384(15) 0.0356(7) Uani 1 1 d .
H4 H 0.3950 0.9195 0.4552 0.043 Uiso 1 1 calc R
C5 C 0.34333(16) 1.0621(3) 0.47951(15) 0.0363(7) Uani 1 1 d .
H5 H 0.3047 1.1259 0.4570 0.044 Uiso 1 1 calc R
C6 C 0.13047(16) 0.4517(3) 0.08226(16) 0.0400(7) Uani 1 1 d .
C7 C 0.14768(15) 0.4491(3) 0.14767(15) 0.0356(7) Uani 1 1 d .
C8 C 0.17063(15) 0.4446(3) 0.22663(14) 0.0325(7) Uani 1 1 d .
C9 C 0.15691(17) 0.3343(3) 0.25686(17) 0.0440(8) Uani 1 1 d .
H9A H 0.1732 0.3310 0.3092 0.053 Uiso 1 1 calc R
H9B H 0.1308 0.2581 0.2263 0.053 Uiso 1 1 calc R
N1 N 0.25567(12) 0.8157(3) 0.23912(11) 0.0292(5) Uani 1 1 d .
H1 H 0.2353(14) 0.728(3) 0.2339(14) 0.026(7) Uiso 1 1 d .
C11 C 0.32053(15) 0.7888(3) 0.22234(14) 0.0338(7) Uani 1 1 d .
C12 C 0.34219(17) 0.9230(3) 0.19700(16) 0.0452(8) Uani 1 1 d .
H12A H 0.3683 0.9834 0.2412 0.054 Uiso 1 1 calc R
H12B H 0.3756 0.8983 0.1773 0.054 Uiso 1 1 calc R
C13 C 0.28103(18) 1.0057(4) 0.13811(17) 0.0489(9) Uani 1 1 d .
H13A H 0.2574 0.9505 0.0915 0.059 Uiso 1 1 calc R
H13B H 0.2995 1.0927 0.1270 0.059 Uiso 1 1 calc R
C14 C 0.22741(18) 1.0413(3) 0.16559(16) 0.0447(8) Uani 1 1 d .
H14A H 0.1888 1.0988 0.1274 0.054 Uiso 1 1 calc R
H14B H 0.2515 1.0979 0.2116 0.054 Uiso 1 1 calc R
C15 C 0.19457(16) 0.9134(3) 0.18190(15) 0.0352(7) Uani 1 1 d .
C16 C 0.29844(17) 0.6764(3) 0.16237(16) 0.0429(8) Uani 1 1 d .
H16A H 0.3405 0.6443 0.1585 0.064 Uiso 1 1 calc R
H16B H 0.2634 0.7149 0.1143 0.064 Uiso 1 1 calc R
H16C H 0.2772 0.5976 0.1758 0.064 Uiso 1 1 calc R
C17 C 0.38355(16) 0.7332(4) 0.29295(15) 0.0428(8) Uani 1 1 d .
H17A H 0.4230 0.7104 0.2823 0.064 Uiso 1 1 calc R
H17B H 0.3689 0.6491 0.3098 0.064 Uiso 1 1 calc R
H17C H 0.3992 0.8045 0.3322 0.064 Uiso 1 1 calc R
C18 C 0.14903(16) 0.8295(3) 0.11129(15) 0.0416(8) Uani 1 1 d .
H18A H 0.1040 0.8789 0.0812 0.062 Uiso 1 1 calc R
H18B H 0.1389 0.7373 0.1251 0.062 Uiso 1 1 calc R
H18C H 0.1749 0.8185 0.0822 0.062 Uiso 1 1 calc R
C19 C 0.14574(17) 0.9555(3) 0.21427(16) 0.0436(8) Uani 1 1 d .
H19A H 0.1735 1.0038 0.2619 0.065 Uiso 1 1 calc R
H19B H 0.1236 0.8720 0.2225 0.065 Uiso 1 1 calc R
H19C H 0.1084 1.0179 0.1794 0.065 Uiso 1 1 calc R
C21 C 0.38287(16) 1.0627(3) 0.56188(15) 0.0348(7) Uani 1 1 d .
C22 C 0.43804(16) 0.9705(3) 0.60210(16) 0.0423(8) Uani 1 1 d .
H22 H 0.4524 0.9050 0.5765 0.051 Uiso 1 1 calc R
C23 C 0.47234(17) 0.9731(4) 0.67940(16) 0.0471(8) Uani 1 1 d .
H23 H 0.5098 0.9088 0.7064 0.057 Uiso 1 1 calc R
C24 C 0.45259(18) 1.0685(4) 0.71756(16) 0.0474(9) Uani 1 1 d .
H24 H 0.4764 1.0702 0.7706 0.057 Uiso 1 1 calc R
C25 C 0.3987(2) 1.1601(3) 0.67864(16) 0.0516(9) Uani 1 1 d .
H25 H 0.3852 1.2264 0.7046 0.062 Uiso 1 1 calc R
C26 C 0.36350(19) 1.1570(3) 0.60105(16) 0.0469(9) Uani 1 1 d .
H26 H 0.3256 1.2206 0.5745 0.056 Uiso 1 1 calc R
B1 B 0.23956(18) 0.5859(3) 0.34459(16) 0.0300(7) Uani 1 1 d .
C31 C 0.31320(15) 0.4945(3) 0.39217(14) 0.0295(6) Uani 1 1 d .
F32 F 0.31496(9) 0.37854(19) 0.28877(9) 0.0455(5) Uani 1 1 d .
C32 C 0.34479(15) 0.4042(3) 0.36275(15) 0.0342(7) Uani 1 1 d .
F33 F 0.43472(10) 0.2476(2) 0.37141(11) 0.0582(5) Uani 1 1 d .
C33 C 0.40839(17) 0.3346(3) 0.40470(17) 0.0416(8) Uani 1 1 d .
F34 F 0.50597(10) 0.2856(2) 0.52174(11) 0.0673(6) Uani 1 1 d .
C34 C 0.44457(17) 0.3537(4) 0.48057(18) 0.0466(8) Uani 1 1 d .
F35 F 0.45190(10) 0.4650(2) 0.58728(9) 0.0614(6) Uani 1 1 d .
C35 C 0.41679(17) 0.4435(4) 0.51289(15) 0.0439(8) Uani 1 1 d .
F36 F 0.32968(9) 0.59693(18) 0.50578(8) 0.0441(4) Uani 1 1 d .
C36 C 0.35357(16) 0.5108(3) 0.46930(15) 0.0352(7) Uani 1 1 d .
C41 C 0.17935(15) 0.5592(3) 0.37459(14) 0.0320(7) Uani 1 1 d .
F42 F 0.10604(9) 0.7341(2) 0.29347(10) 0.0559(5) Uani 1 1 d .
C42 C 0.11774(16) 0.6373(3) 0.34675(15) 0.0393(7) Uani 1 1 d .
F43 F 0.00681(11) 0.7076(3) 0.33720(12) 0.0754(7) Uani 1 1 d .
C43 C 0.06487(17) 0.6257(4) 0.36771(18) 0.0490(9) Uani 1 1 d .
F44 F 0.02135(11) 0.5148(3) 0.44209(11) 0.0719(7) Uani 1 1 d .
C44 C 0.07165(18) 0.5282(4) 0.41975(17) 0.0487(9) Uani 1 1 d .
F45 F 0.13784(11) 0.3468(2) 0.49947(9) 0.0612(6) Uani 1 1 d .
C45 C 0.13078(18) 0.4446(4) 0.44884(15) 0.0432(8) Uani 1 1 d .
F46 F 0.23623(10) 0.36708(18) 0.45575(9) 0.0486(5) Uani 1 1 d .
C46 C 0.18233(16) 0.4603(3) 0.42599(15) 0.0367(7) Uani 1 1 d .
C51 C 0.11032(17) 0.4547(3) 0.00359(15) 0.0410(8) Uani 1 1 d .
C52 C 0.1582(2) 0.4968(4) -0.02087(18) 0.0550(9) Uani 1 1 d .
H52 H 0.2045 0.5270 0.0143 0.066 Uiso 1 1 calc R
C53 C 0.1396(2) 0.4954(5) -0.09562(18) 0.0679(12) Uani 1 1 d .
H53 H 0.1730 0.5244 -0.1119 0.081 Uiso 1 1 calc R
C54 C 0.0724(2) 0.4518(5) -0.14694(18) 0.0691(12) Uani 1 1 d .
H54 H 0.0597 0.4497 -0.1985 0.083 Uiso 1 1 calc R
C55 C 0.0236(2) 0.4112(4) -0.12370(17) 0.0630(11) Uani 1 1 d .
H55 H -0.0229 0.3825 -0.1593 0.076 Uiso 1 1 calc R
C56 C 0.04241(18) 0.4122(4) -0.04816(16) 0.0512(9) Uani 1 1 d .
H56 H 0.0089 0.3838 -0.0320 0.061 Uiso 1 1 calc R

loop_
_atom_site_aniso_label
_atom_site_aniso_U_11
_atom_site_aniso_U_22
_atom_site_aniso_U_33
_atom_site_aniso_U_23
_atom_site_aniso_U_13
_atom_site_aniso_U_12
O1 0.0363(11) 0.0288(10) 0.0245(9) -0.0017(8) 0.0119(8) -0.0038(9)
C1 0.0382(17) 0.0303(15) 0.0239(13) -0.0023(12) 0.0127(12) -0.0007(14)
C2 0.0298(15) 0.0326(15) 0.0220(13) -0.0024(12) 0.0100(11) 0.0043(13)
C3 0.049(2) 0.0331(16) 0.0315(15) -0.0025(13) 0.0180(14) -0.0077(15)
C4 0.0387(18) 0.0278(15) 0.0350(15) -0.0035(13) 0.0128(13) -0.0067(14)
C5 0.0413(18) 0.0290(16) 0.0318(15) 0.0013(13) 0.0112(13) 0.0011(14)
C6 0.0383(18) 0.0386(17) 0.0382(17) -0.0057(14) 0.0136(14) 0.0000(15)
C7 0.0310(17) 0.0374(17) 0.0332(16) -0.0080(13) 0.0107(13) -0.0034(14)
C8 0.0311(16) 0.0327(16) 0.0296(14) -0.0053(13) 0.0106(12) -0.0017(14)
C9 0.053(2) 0.0364(18) 0.0413(17) -0.0107(15) 0.0208(16) -0.0127(16)
N1 0.0325(14) 0.0275(13) 0.0254(11) 0.0009(10) 0.0118(10) -0.0024(11)
C11 0.0290(16) 0.0427(17) 0.0310(14) -0.0003(13) 0.0151(12) -0.0046(14)
C12 0.047(2) 0.054(2) 0.0384(16) 0.0041(15) 0.0225(15) -0.0109(17)
C13 0.060(2) 0.048(2) 0.0395(17) 0.0077(15) 0.0233(16) -0.0130(18)
C14 0.059(2) 0.0351(17) 0.0328(15) 0.0069(14) 0.0159(15) -0.0025(16)
C15 0.0406(18) 0.0321(16) 0.0295(14) 0.0060(13) 0.0135(13) 0.0052(14)
C16 0.0395(19) 0.053(2) 0.0382(16) -0.0058(15) 0.0197(14) 0.0014(16)
C17 0.0364(18) 0.054(2) 0.0370(16) 0.0018(15) 0.0160(14) -0.0001(16)
C18 0.0385(19) 0.0447(19) 0.0326(15) 0.0048(14) 0.0090(14) 0.0020(16)
C19 0.047(2) 0.0423(18) 0.0413(17) 0.0070(15) 0.0201(15) 0.0112(16)
C21 0.0383(18) 0.0323(16) 0.0318(15) -0.0030(13) 0.0146(13) -0.0055(14)
C22 0.0374(18) 0.0486(19) 0.0383(16) -0.0028(15) 0.0154(14) 0.0034(16)
C23 0.0363(18) 0.056(2) 0.0374(17) 0.0079(16) 0.0072(14) 0.0035(17)
C24 0.050(2) 0.052(2) 0.0273(15) 0.0000(15) 0.0073(14) -0.0122(18)
C25 0.073(3) 0.0429(19) 0.0348(16) -0.0075(15) 0.0222(17) -0.0002(19)
C26 0.063(2) 0.0356(18) 0.0333(16) -0.0015(14) 0.0156(15) 0.0081(17)
B1 0.0332(19) 0.0315(17) 0.0253(15) -0.0011(14) 0.0135(14) -0.0014(15)
C31 0.0296(16) 0.0267(14) 0.0311(14) 0.0017(12) 0.0134(12) -0.0049(13)
F32 0.0444(11) 0.0537(11) 0.0369(9) -0.0055(8) 0.0176(8) 0.0085(9)
C32 0.0316(17) 0.0350(16) 0.0324(15) 0.0026(13) 0.0118(13) -0.0019(14)
F33 0.0495(12) 0.0557(12) 0.0728(13) 0.0048(10) 0.0313(10) 0.0174(10)
C33 0.0397(19) 0.0351(17) 0.0536(19) 0.0045(15) 0.0247(16) 0.0033(15)
F34 0.0411(11) 0.0694(14) 0.0690(13) 0.0217(11) 0.0070(10) 0.0149(11)
C34 0.0312(18) 0.0429(19) 0.053(2) 0.0134(17) 0.0088(15) 0.0022(16)
F35 0.0528(12) 0.0730(14) 0.0333(9) 0.0080(10) -0.0009(8) -0.0023(11)
C35 0.0415(19) 0.0463(19) 0.0292(15) 0.0087(14) 0.0041(14) -0.0046(17)
F36 0.0499(11) 0.0481(11) 0.0286(8) -0.0029(8) 0.0135(8) -0.0008(9)
C36 0.0380(18) 0.0330(16) 0.0335(15) 0.0002(13) 0.0158(14) -0.0051(14)
C41 0.0330(17) 0.0352(16) 0.0229(13) -0.0031(12) 0.0090(12) -0.0020(14)
F42 0.0428(11) 0.0629(13) 0.0580(11) 0.0245(10) 0.0202(9) 0.0106(10)
C42 0.0362(18) 0.0431(18) 0.0332(15) 0.0038(14) 0.0118(14) -0.0038(16)
F43 0.0392(12) 0.0993(18) 0.0902(15) 0.0116(14) 0.0323(11) 0.0132(13)
C43 0.0307(18) 0.062(2) 0.0524(19) -0.0029(18) 0.0179(16) 0.0009(18)
F44 0.0505(12) 0.117(2) 0.0596(12) -0.0122(13) 0.0356(10) -0.0244(13)
C44 0.0375(19) 0.071(2) 0.0430(17) -0.0149(18) 0.0237(16) -0.0213(19)
F45 0.0730(14) 0.0723(14) 0.0401(10) 0.0050(10) 0.0280(10) -0.0288(12)
C45 0.049(2) 0.052(2) 0.0296(15) -0.0070(15) 0.0193(15) -0.0207(18)
F46 0.0549(12) 0.0405(10) 0.0498(10) 0.0148(9) 0.0239(9) 0.0001(9)
C46 0.0413(19) 0.0355(17) 0.0312(15) -0.0013(14) 0.0152(14) -0.0032(15)
C51 0.0456(19) 0.0384(17) 0.0314(15) -0.0048(14) 0.0117(14) 0.0021(16)
C52 0.056(2) 0.066(2) 0.0410(18) -0.0110(17) 0.0210(17) -0.015(2)
C53 0.065(3) 0.094(3) 0.0407(19) 0.002(2) 0.0209(19) -0.007(2)
C54 0.066(3) 0.103(3) 0.0323(18) 0.003(2) 0.0181(18) 0.009(3)
C55 0.049(2) 0.091(3) 0.0340(17) -0.0094(19) 0.0069(16) 0.009(2)
C56 0.043(2) 0.066(2) 0.0374(17) -0.0076(17) 0.0133(15) 0.0031(18)

loop_
_atom_type_symbol
_atom_type_description
_atom_type_scat_dispersion_real
_atom_type_scat_dispersion_imag
_atom_type_scat_source
C C 0.0033 0.0016 'International Tables Vol C Tables 4.2.6.8 and 6.1.1.4'
H H 0.0000 0.0000 'International Tables Vol C Tables 4.2.6.8 and 6.1.1.4'
B B 0.0013 0.0007 'International Tables Vol C Tables 4.2.6.8 and 6.1.1.4'
N N 0.0061 0.0033 'International Tables Vol C Tables 4.2.6.8 and 6.1.1.4'
O O 0.0106 0.0060 'International Tables Vol C Tables 4.2.6.8 and 6.1.1.4'
F F 0.0171 0.0103 'International Tables Vol C Tables 4.2.6.8 and 6.1.1.4'

loop_
_geom_angle_atom_site_label_1
_geom_angle_atom_site_label_2
_geom_angle_atom_site_label_3
_geom_angle
C8 O1 B1 124.8(2)
C2 C1 N1 118.4(2)
C2 C1 C3 124.9(2)
N1 C1 C3 116.7(2)
C1 C2 B1 134.9(2)
C1 C2 H2 112.6
B1 C2 H2 112.6
C4 C3 C1 111.9(2)
C4 C3 H3A 109.2
C1 C3 H3A 109.2
C4 C3 H3B 109.2
C1 C3 H3B 109.2
H3A C3 H3B 107.9
C5 C4 C3 124.3(3)
C5 C4 H4 117.9
C3 C4 H4 117.9
C4 C5 C21 126.9(3)
C4 C5 H5 116.5
C21 C5 H5 116.5
C7 C6 C51 179.5(3)
C6 C7 C8 178.1(3)
C9 C8 O1 127.3(2)
C9 C8 C7 120.4(3)
O1 C8 C7 112.3(2)
C8 C9 H9A 120.0
C8 C9 H9B 120.0
H9A C9 H9B 120.0
C1 N1 C15 114.4(2)
C1 N1 C11 114.4(2)
C15 N1 C11 115.8(2)
C1 N1 H1 100.5(15)
C15 N1 H1 106.0(16)
C11 N1 H1 103.4(16)
C16 C11 C17 108.0(3)
C16 C11 C12 110.8(2)
C17 C11 C12 109.8(2)
C16 C11 N1 108.2(2)
C17 C11 N1 108.8(2)
C12 C11 N1 111.2(2)
C13 C12 C11 115.1(3)
C13 C12 H12A 108.5
C11 C12 H12A 108.5
C13 C12 H12B 108.5
C11 C12 H12B 108.5
H12A C12 H12B 107.5
C12 C13 C14 109.9(2)
C12 C13 H13A 109.7
C14 C13 H13A 109.7
C12 C13 H13B 109.7
C14 C13 H13B 109.7
H13A C13 H13B 108.2
C13 C14 C15 113.3(3)
C13 C14 H14A 108.9
C15 C14 H14A 108.9
C13 C14 H14B 108.9
C15 C14 H14B 108.9
H14A C14 H14B 107.7
C19 C15 C14 110.7(3)
C19 C15 C18 106.6(3)
C14 C15 C18 112.0(2)
C19 C15 N1 109.3(2)
C14 C15 N1 109.6(2)
C18 C15 N1 108.6(2)
C11 C16 H16A 109.5
C11 C16 H16B 109.5
H16A C16 H16B 109.5
C11 C16 H16C 109.5
H16A C16 H16C 109.5
H16B C16 H16C 109.5
C11 C17 H17A 109.5
C11 C17 H17B 109.5
H17A C17 H17B 109.5
C11 C17 H17C 109.5
H17A C17 H17C 109.5
H17B C17 H17C 109.5
C15 C18 H18A 109.5
C15 C18 H18B 109.5
H18A C18 H18B 109.5
C15 C18 H18C 109.5
H18A C18 H18C 109.5
H18B C18 H18C 109.5
C15 C19 H19A 109.5
C15 C19 H19B 109.5
H19A C19 H19B 109.5
C15 C19 H19C 109.5
H19A C19 H19C 109.5
H19B C19 H19C 109.5
C26 C21 C22 118.2(3)
C26 C21 C5 119.1(3)
C22 C21 C5 122.7(3)
C23 C22 C21 120.4(3)
C23 C22 H22 119.8
C21 C22 H22 119.8
C24 C23 C22 120.6(3)
C24 C23 H23 119.7
C22 C23 H23 119.7
C25 C24 C23 119.5(3)
C25 C24 H24 120.2
C23 C24 H24 120.2
C24 C25 C26 120.2(3)
C24 C25 H25 119.9
C26 C25 H25 119.9
C21 C26 C25 121.0(3)
C21 C26 H26 119.5
C25 C26 H26 119.5
O1 B1 C2 107.0(2)
O1 B1 C31 112.7(2)
C2 B1 C31 104.6(2)
O1 B1 C41 110.5(2)
C2 B1 C41 109.3(2)
C31 B1 C41 112.3(2)
C32 C31 C36 112.6(3)
C32 C31 B1 126.4(2)
C36 C31 B1 120.8(2)
F32 C32 C33 114.3(3)
F32 C32 C31 121.4(2)
C33 C32 C31 124.3(3)
F33 C33 C34 119.9(3)
F33 C33 C32 120.2(3)
C34 C33 C32 119.9(3)
F34 C34 C35 121.1(3)
F34 C34 C33 120.2(3)
C35 C34 C33 118.6(3)
F35 C35 C34 119.6(3)
F35 C35 C36 120.7(3)
C34 C35 C36 119.7(3)
F36 C36 C35 115.9(2)
F36 C36 C31 119.3(3)
C35 C36 C31 124.8(3)
C42 C41 C46 112.4(3)
C42 C41 B1 120.5(3)
C46 C41 B1 127.1(3)
F42 C42 C43 115.4(3)
F42 C42 C41 119.0(3)
C43 C42 C41 125.6(3)
F43 C43 C44 120.0(3)
F43 C43 C42 120.9(3)
C44 C43 C42 119.1(3)
F44 C44 C43 120.7(3)
F44 C44 C45 120.7(3)
C43 C44 C45 118.6(3)
F45 C45 C44 119.4(3)
F45 C45 C46 120.6(3)
C44 C45 C46 120.1(3)
F46 C46 C45 114.5(3)
F46 C46 C41 121.4(3)
C45 C46 C41 124.1(3)
C52 C51 C56 119.4(3)
C52 C51 C6 120.9(3)
C56 C51 C6 119.7(3)
C53 C52 C51 120.7(3)
C53 C52 H52 119.6
C51 C52 H52 119.6
C52 C53 C54 119.9(4)
C52 C53 H53 120.1
C54 C53 H53 120.1
C55 C54 C53 120.2(3)
C55 C54 H54 119.9
C53 C54 H54 119.9
C54 C55 C56 120.0(3)
C54 C55 H55 120.0
C56 C55 H55 120.0
C51 C56 C55 119.8(3)
C51 C56 H56 120.1
C55 C56 H56 120.1

loop_
_geom_bond_atom_site_label_1
_geom_bond_atom_site_label_2
_geom_bond_distance
O1 C8 1.362(3)
O1 B1 1.495(3)
C1 C2 1.325(4)
C1 N1 1.503(3)
C1 C3 1.520(4)
C2 B1 1.623(4)
C2 H2 0.9500
C3 C4 1.502(4)
C3 H3A 0.9900
C3 H3B 0.9900
C4 C5 1.318(4)
C4 H4 0.9500
C5 C21 1.476(4)
C5 H5 0.9500
C6 C7 1.199(4)
C6 C51 1.445(4)
C7 C8 1.439(4)
C8 C9 1.320(4)
C9 H9A 0.9500
C9 H9B 0.9500
N1 C15 1.579(3)
N1 C11 1.582(4)
N1 H1 0.93(3)
C11 C16 1.525(4)
C11 C17 1.526(4)
C11 C12 1.531(4)
C12 C13 1.512(4)
C12 H12A 0.9900
C12 H12B 0.9900
C13 C14 1.518(4)
C13 H13A 0.9900
C13 H13B 0.9900
C14 C15 1.519(4)
C14 H14A 0.9900
C14 H14B 0.9900
C15 C19 1.514(4)
C15 C18 1.528(4)
C16 H16A 0.9800
C16 H16B 0.9800
C16 H16C 0.9800
C17 H17A 0.9800
C17 H17B 0.9800
C17 H17C 0.9800
C18 H18A 0.9800
C18 H18B 0.9800
C18 H18C 0.9800
C19 H19A 0.9800
C19 H19B 0.9800
C19 H19C 0.9800
C21 C26 1.385(4)
C21 C22 1.386(4)
C22 C23 1.385(4)
C22 H22 0.9500
C23 C24 1.382(5)
C23 H23 0.9500
C24 C25 1.361(5)
C24 H24 0.9500
C25 C26 1.390(4)
C25 H25 0.9500
C26 H26 0.9500
B1 C31 1.651(4)
B1 C41 1.668(4)
C31 C32 1.387(4)
C31 C36 1.396(4)
F32 C32 1.349(3)
C32 C33 1.383(4)
F33 C33 1.346(3)
C33 C34 1.372(4)
F34 C34 1.341(3)
C34 C35 1.369(5)
F35 C35 1.349(3)
C35 C36 1.373(4)
F36 C36 1.353(3)
C41 C42 1.376(4)
C41 C46 1.387(4)
F42 C42 1.355(3)
C42 C43 1.374(4)
F43 C43 1.342(4)
C43 C44 1.365(5)
F44 C44 1.343(3)
C44 C45 1.366(5)
F45 C45 1.345(3)
C45 C46 1.378(4)
F46 C46 1.350(3)
C51 C52 1.379(5)
C51 C56 1.388(4)
C52 C53 1.375(4)
C52 H52 0.9500
C53 C54 1.378(5)
C53 H53 0.9500
C54 C55 1.376(5)
C54 H54 0.9500
C55 C56 1.389(4)
C55 H55 0.9500
C56 H56 0.9500

loop_
_geom_hbond_atom_site_label_D
_geom_hbond_atom_site_label_H
_geom_hbond_atom_site_label_A
_geom_hbond_distance_DH
_geom_hbond_distance_HA
_geom_hbond_distance_DA
_geom_hbond_angle_DHA
N1 H1 O1 0.93(3) 1.88(3) 2.767(3) 158(2)

loop_
_geom_torsion_atom_site_label_1
_geom_torsion_atom_site_label_2
_geom_torsion_atom_site_label_3
_geom_torsion_atom_site_label_4
_geom_torsion
N1 C1 C2 B1 7.8(5)
C3 C1 C2 B1 -170.1(3)
C2 C1 C3 C4 20.0(4)
N1 C1 C3 C4 -157.9(2)
C1 C3 C4 C5 -118.2(3)
C3 C4 C5 C21 178.6(3)
C51 C6 C7 C8 -17(49)
B1 O1 C8 C9 0.6(5)
B1 O1 C8 C7 -178.1(3)
C6 C7 C8 C9 -97(10)
C6 C7 C8 O1 82(10)
C2 C1 N1 C15 115.7(3)
C3 C1 N1 C15 -66.3(3)
C2 C1 N1 C11 -107.3(3)
C3 C1 N1 C11 70.7(3)
C1 N1 C11 C16 143.3(2)
C15 N1 C11 C16 -80.4(3)
C1 N1 C11 C17 26.2(3)
C15 N1 C11 C17 162.5(2)
C1 N1 C11 C12 -94.9(3)
C15 N1 C11 C12 41.4(3)
C16 C11 C12 C13 73.6(3)
C17 C11 C12 C13 -167.2(3)
N1 C11 C12 C13 -46.7(3)
C11 C12 C13 C14 56.4(4)
C12 C13 C14 C15 -61.0(3)
C13 C14 C15 C19 175.9(2)
C13 C14 C15 C18 -65.3(3)
C13 C14 C15 N1 55.2(3)
C1 N1 C15 C19 -30.9(3)
C11 N1 C15 C19 -167.2(2)
C1 N1 C15 C14 90.7(3)
C11 N1 C15 C14 -45.7(3)
C1 N1 C15 C18 -146.7(2)
C11 N1 C15 C18 76.9(3)
C4 C5 C21 C26 178.0(3)
C4 C5 C21 C22 -3.3(5)
C26 C21 C22 C23 0.3(5)
C5 C21 C22 C23 -178.5(3)
C21 C22 C23 C24 -0.6(5)
C22 C23 C24 C25 0.3(5)
C23 C24 C25 C26 0.5(5)
C22 C21 C26 C25 0.5(5)
C5 C21 C26 C25 179.3(3)
C24 C25 C26 C21 -0.8(5)
C8 O1 B1 C2 -170.9(2)
C8 O1 B1 C31 74.7(3)
C8 O1 B1 C41 -51.9(3)
C1 C2 B1 O1 -16.2(5)
C1 C2 B1 C31 103.5(4)
C1 C2 B1 C41 -135.9(3)
O1 B1 C31 C32 0.5(4)
C2 B1 C31 C32 -115.4(3)
C41 B1 C31 C32 126.1(3)
O1 B1 C31 C36 175.6(2)
C2 B1 C31 C36 59.8(3)
C41 B1 C31 C36 -58.8(3)
C36 C31 C32 F32 -177.8(3)
B1 C31 C32 F32 -2.4(4)
C36 C31 C32 C33 1.4(4)
B1 C31 C32 C33 176.9(3)
F32 C32 C33 F33 -1.4(4)
C31 C32 C33 F33 179.3(3)
F32 C32 C33 C34 179.0(3)
C31 C32 C33 C34 -0.3(5)
F33 C33 C34 F34 -0.2(5)
C32 C33 C34 F34 179.4(3)
F33 C33 C34 C35 179.6(3)
C32 C33 C34 C35 -0.8(5)
F34 C34 C35 F35 0.5(5)
C33 C34 C35 F35 -179.3(3)
F34 C34 C35 C36 -179.5(3)
C33 C34 C35 C36 0.7(5)
F35 C35 C36 F36 -0.5(4)
C34 C35 C36 F36 179.6(3)
F35 C35 C36 C31 -179.5(3)
C34 C35 C36 C31 0.6(5)
C32 C31 C36 F36 179.5(2)
B1 C31 C36 F36 3.7(4)
C32 C31 C36 C35 -1.6(4)
B1 C31 C36 C35 -177.3(3)
O1 B1 C41 C42 -60.0(3)
C2 B1 C41 C42 57.5(3)
C31 B1 C41 C42 173.2(2)
O1 B1 C41 C46 118.4(3)
C2 B1 C41 C46 -124.1(3)
C31 B1 C41 C46 -8.4(4)
C46 C41 C42 F42 -177.2(2)
B1 C41 C42 F42 1.4(4)
C46 C41 C42 C43 2.1(4)
B1 C41 C42 C43 -179.3(3)
F42 C42 C43 F43 -0.9(5)
C41 C42 C43 F43 179.7(3)
F42 C42 C43 C44 178.4(3)
C41 C42 C43 C44 -1.0(5)
F43 C43 C44 F44 -1.3(5)
C42 C43 C44 F44 179.3(3)
F43 C43 C44 C45 178.9(3)
C42 C43 C44 C45 -0.5(5)
F44 C44 C45 F45 1.0(4)
C43 C44 C45 F45 -179.2(3)
F44 C44 C45 C46 -179.3(3)
C43 C44 C45 C46 0.4(5)
F45 C45 C46 F46 2.9(4)
C44 C45 C46 F46 -176.7(3)
F45 C45 C46 C41 -179.4(3)
C44 C45 C46 C41 0.9(5)
C42 C41 C46 F46 175.4(2)
B1 C41 C46 F46 -3.1(4)
C42 C41 C46 C45 -2.1(4)
B1 C41 C46 C45 179.4(3)
C7 C6 C51 C52 -20(42)
C7 C6 C51 C56 159(100)
C56 C51 C52 C53 -0.8(6)
C6 C51 C52 C53 177.9(3)
C51 C52 C53 C54 0.1(6)
C52 C53 C54 C55 0.8(7)
C53 C54 C55 C56 -1.0(7)
C52 C51 C56 C55 0.6(5)
C6 C51 C56 C55 -178.1(3)
C54 C55 C56 C51 0.3(6)
